data_7703609
loop_
_publ_author_name
'Wang, Haiying'
'Sun, Junjun'
'Ma, Yachun'
'Li, Chen'
'Li, Nan'
'Ma, Pengtao'
'Zhang, Dongdi'
'Wang, Guan'
'Wang, Jingping'
'Niu, Jingyang'

_publ_section_title
;
 Discovery of the selenotantalate building block and its lanthanide
 derivatives: design, synthesis, and RhB decolorization properties.
;
_journal_issue 13
_journal_name_full 'Dalton transactions (Cambridge, England : 2003)'
_journal_page_first 4078
_journal_page_last 4083
_journal_paper_doi 10.1039/c9dt04828f
_journal_volume 49
_journal_year 2020
_chemical_formula_moiety 'Cs Ho K O46 Se4 Ta6, 4(O)'
_chemical_formula_sum 'Cs Ho K O50 Se4 Ta6'
_chemical_formula_weight 2538.48
_space_group_crystal_system monoclinic
_space_group_IT_number 14
_space_group_name_Hall '-P 2ybc'
_space_group_name_H-M_alt 'P 1 21/c 1'
_atom_sites_solution_primary direct
_audit_creation_date 2018-02-09
_audit_creation_method
;
Olex2 1.2-beta
(compiled 2015.01.26 svn.r3150 for OlexSys, GUI svn.r4998)
;
_audit_update_record
;
2019-01-24 deposited with the CCDC.	2020-02-27 downloaded from the CCDC.
;
_cell_angle_alpha 90
_cell_angle_beta 114.0180(10)
_cell_angle_gamma 90
_cell_formula_units_Z 4
_cell_length_a 12.3009(7)
_cell_length_b 27.3358(17)
_cell_length_c 14.0022(8)
_cell_measurement_reflns_used 2698
_cell_measurement_temperature 296(2)
_cell_measurement_theta_max 27.64
_cell_measurement_theta_min 2.18
_cell_volume 4300.7(4)
_computing_molecular_graphics 'Olex2 (Dolomanov et al., 2009)'
_computing_publication_material 'Olex2 (Dolomanov et al., 2009)'
_computing_structure_refinement 'ShelXL (Sheldrick, 2008)'
_computing_structure_solution 'ShelXS-1997 (Sheldrick, 2008)'
_diffrn_ambient_temperature 296.15
_diffrn_measured_fraction_theta_full 0.998
_diffrn_measured_fraction_theta_max 0.998
_diffrn_measurement_device_type 'Bruker APEX-II CCD'
_diffrn_measurement_method '\f and \w scans'
_diffrn_radiation_type MoK\a
_diffrn_radiation_wavelength 0.71073
_diffrn_reflns_av_R_equivalents 0.0730
_diffrn_reflns_av_unetI/netI 0.0824
_diffrn_reflns_Laue_measured_fraction_full 0.998
_diffrn_reflns_Laue_measured_fraction_max 0.998
_diffrn_reflns_limit_h_max 8
_diffrn_reflns_limit_h_min -14
_diffrn_reflns_limit_k_max 32
_diffrn_reflns_limit_k_min -32
_diffrn_reflns_limit_l_max 16
_diffrn_reflns_limit_l_min -16
_diffrn_reflns_number 22334
_diffrn_reflns_point_group_measured_fraction_full 0.998
_diffrn_reflns_point_group_measured_fraction_max 0.998
_diffrn_reflns_theta_full 25.099
_diffrn_reflns_theta_max 25.099
_diffrn_reflns_theta_min 1.758
_diffrn_standards_number 0
_exptl_absorpt_coefficient_mu 21.466
_exptl_absorpt_correction_T_max 0.7457
_exptl_absorpt_correction_T_min 0.3957
_exptl_absorpt_correction_type multi-scan
_exptl_absorpt_process_details
;
SADABS-2016/2 (Bruker,2016/2) was used for absorption correction.
wR2(int) was 0.1379 before and 0.0614 after correction.
The Ratio of minimum to maximum transmission is 0.5306.
The \l/2 correction factor is Not present.
;
_exptl_crystal_colour colourless
_exptl_crystal_colour_primary colourless
_exptl_crystal_density_diffrn 3.921
_exptl_crystal_description block
_exptl_crystal_F_000 4460
_exptl_crystal_size_max 0.15
_exptl_crystal_size_mid 0.12
_exptl_crystal_size_min 0.08
_refine_diff_density_max 2.059
_refine_diff_density_min -3.168
_refine_diff_density_rms 0.380
_refine_ls_extinction_method none
_refine_ls_goodness_of_fit_ref 1.027
_refine_ls_hydrogen_treatment undef
_refine_ls_matrix_type full
_refine_ls_number_parameters 318
_refine_ls_number_reflns 7653
_refine_ls_number_restraints 0
_refine_ls_restrained_S_all 1.027
_refine_ls_R_factor_all 0.0693
_refine_ls_R_factor_gt 0.0433
_refine_ls_shift/su_max 0.001
_refine_ls_shift/su_mean 0.000
_refine_ls_structure_factor_coef Fsqd
_refine_ls_weighting_details 'w=1/[\s^2^(Fo^2^)+(0.0273P)^2^+41.4008P] where P=(Fo^2^+2Fc^2^)/3'
_refine_ls_weighting_scheme calc
_refine_ls_wR_factor_gt 0.0911
_refine_ls_wR_factor_ref 0.1032
_reflns_Friedel_coverage 0.000
_reflns_number_gt 5593
_reflns_number_total 7653
_reflns_threshold_expression 'I > 2\s(I)'
_cod_data_source_file c9dt04828f2.cif
_cod_data_source_block njy4_a
_cod_depositor_comments 'Adding full bibliography for 7703605--7703611.cif.'
_cod_database_code 7703609
_shelx_space_group_comment
;
The symmetry employed for this shelxl refinement is uniquely defined
by the following loop, which should always be used as a source of
symmetry information in preference to the above space-group names.
They are only intended as comments.
;
_shelx_estimated_absorpt_t_max 0.279
_shelx_estimated_absorpt_t_min 0.141
_olex2_refinement_description
;
;
_shelx_shelxl_version_number 2018/1
_olex2_submission_special_instructions 'No special instructions were received'

loop_
_space_group_symop_operation_xyz
'x, y, z'
'-x, y+1/2, -z+1/2'
'-x, -y, -z'
'x, -y-1/2, z-1/2'

loop_
_atom_site_label
_atom_site_type_symbol
_atom_site_fract_x
_atom_site_fract_y
_atom_site_fract_z
_atom_site_U_iso_or_equiv
_atom_site_adp_type
_atom_site_occupancy
_atom_site_site_symmetry_order
_atom_site_calc_flag
_atom_site_refinement_flags_posn
_atom_site_refinement_flags_adp
_atom_site_refinement_flags_occupancy
_atom_site_disorder_assembly
_atom_site_disorder_group
Ta1 Ta 0.28621(5) 0.54904(2) 0.55603(5) 0.01234(15) Uani 1 1 d . . . . .
Ta2 Ta 0.43785(5) 0.65825(2) 0.47101(5) 0.01254(15) Uani 1 1 d . . . . .
Ta3 Ta 0.17245(5) 0.60814(2) 0.32858(5) 0.01291(15) Uani 1 1 d . . . . .
Ta4 Ta 0.13701(5) 0.64091(2) 0.66468(5) 0.01266(15) Uani 1 1 d . . . . .
Ta5 Ta 0.28270(5) 0.75226(2) 0.57590(5) 0.01286(15) Uani 1 1 d . . . . .
Ta6 Ta 0.03301(5) 0.70193(2) 0.43890(5) 0.01374(16) Uani 1 1 d . . . . .
Ho1 Ho 0.68513(6) 0.64960(3) 0.98583(5) 0.01630(18) Uani 1 1 d . . . . .
Se1 Se 0.41805(14) 0.53768(6) 0.38182(12) 0.0172(4) Uani 1 1 d . . . . .
Se2 Se 0.04951(14) 0.76020(6) 0.66036(12) 0.0171(4) Uani 1 1 d . . . . .
Se3 Se 0.37802(14) 0.71178(6) 0.82857(12) 0.0159(4) Uani 1 1 d . . . . .
Se4 Se 0.49254(14) 0.62434(6) 0.71413(12) 0.0190(4) Uani 1 1 d . . . . .
Cs1 Cs -0.18079(13) 0.66411(6) 0.72058(13) 0.0574(4) Uani 1 1 d . . . . .
K1 K 0.2244(4) 0.57279(19) 0.0712(4) 0.0508(13) Uani 1 1 d . . . . .
O1 O 0.6207(9) 0.6145(4) 0.8172(8) 0.021(3) Uiso 1 1 d . . . . .
O2 O 0.3869(10) 0.7998(4) 0.5498(9) 0.030(3) Uiso 1 1 d . . . . .
O3 O -0.1367(10) 0.6941(4) 0.3432(9) 0.026(3) Uiso 1 1 d . . . . .
O4 O 0.5095(10) 0.6874(4) 0.8980(9) 0.027(3) Uiso 1 1 d . . . . .
O5 O 0.5032(9) 0.6928(4) 0.3827(8) 0.023(3) Uiso 1 1 d . . . . .
O6 O 0.5961(9) 0.6850(4) 0.4905(8) 0.021(3) Uiso 1 1 d . . . . .
O7 O -0.0771(9) 0.7378(4) 0.3177(8) 0.023(3) Uiso 1 1 d . . . . .
O8 O 0.0954(9) 0.6192(4) 0.1761(8) 0.019(2) Uiso 1 1 d . . . . .
O9 O 0.5447(9) 0.6371(4) 0.6211(8) 0.020(3) Uiso 1 1 d . . . . .
O10 O 0.1263(10) 0.6046(4) 0.7827(9) 0.025(3) Uiso 1 1 d . . . . .
O11 O 0.3173(10) 0.8217(5) 0.6012(9) 0.032(3) Uiso 1 1 d . . . . .
O12 O 0.0332(9) 0.5805(4) 0.2132(8) 0.023(3) Uiso 1 1 d . . . . .
O13 O 0.0701(9) 0.7022(4) 0.7099(8) 0.024(3) Uiso 1 1 d . . . . .
O14 O 0.0165(10) 0.5990(4) 0.6858(9) 0.027(3) Uiso 1 1 d . . . . .
O15 O 0.2975(9) 0.6593(4) 0.7832(8) 0.020(3) Uiso 1 1 d . . . . .
O16 O 0.2021(10) 0.4860(4) 0.5502(8) 0.024(3) Uiso 1 1 d . . . . .
O17 O 0.3987(9) 0.7287(4) 0.7194(8) 0.016(2) Uiso 1 1 d . . . . .
O18 O 0.3190(9) 0.4897(4) 0.6445(8) 0.024(3) Uiso 1 1 d . . . . .
O19 O 0.0883(9) 0.6581(4) 0.3630(8) 0.016(2) Uiso 1 1 d . . . . .
O20 O 0.2827(8) 0.5578(4) 0.2972(7) 0.015(2) Uiso 1 1 d . . . . .
O21 O -0.0249(9) 0.7485(4) 0.5306(8) 0.022(3) Uiso 1 1 d . . . . .
O22 O 0.2106(9) 0.5881(4) 0.6240(8) 0.016(2) Uiso 1 1 d . . . . .
O23 O 0.1866(10) 0.7758(4) 0.6684(8) 0.024(3) Uiso 1 1 d . . . . .
O24 O 0.4488(9) 0.5654(4) 0.6763(8) 0.023(3) Uiso 1 1 d . . . . .
O25 O 0.3831(9) 0.5169(4) 0.4827(8) 0.018(2) Uiso 1 1 d . . . . .
O26 O 0.3716(9) 0.7079(4) 0.5177(8) 0.018(2) Uiso 1 1 d . . . . .
O27 O 0.4953(9) 0.5903(4) 0.4278(8) 0.020(3) Uiso 1 1 d . . . . .
O28 O 0.1449(9) 0.7564(4) 0.4490(8) 0.019(2) Uiso 1 1 d . . . . .
O29 O -0.0043(9) 0.6457(4) 0.5199(8) 0.020(3) Uiso 1 1 d . . . . .
O30 O 0.1395(9) 0.5547(4) 0.4136(8) 0.017(2) Uiso 1 1 d . . . . .
O31 O 0.1837(8) 0.6899(4) 0.5775(7) 0.014(2) Uiso 1 1 d . . . . .
O32 O 0.2944(8) 0.6583(4) 0.3250(7) 0.014(2) Uiso 1 1 d . . . . .
O33 O 0.3120(8) 0.6091(4) 0.4790(7) 0.012(2) Uiso 1 1 d . . . . .
O1W O 0.5635(10) 0.6370(5) 1.0808(9) 0.031(3) Uiso 1 1 d . . . . .
O2W O 0.6974(10) 0.7262(5) 1.0805(9) 0.034(3) Uiso 1 1 d . . . . .
O3W O 0.8314(10) 0.6401(5) 1.1598(9) 0.033(3) Uiso 1 1 d . . . . .
O4W O 0.7560(10) 0.7103(5) 0.9063(9) 0.033(3) Uiso 1 1 d . . . . .
O5W O -0.0445(11) 0.4986(5) 0.3459(10) 0.043(3) Uiso 1 1 d . . . . .
O6W O 0.6277(11) 0.7689(5) 0.7511(10) 0.042(3) Uiso 1 1 d . . . . .
O7W O -0.2188(13) 0.6148(6) 0.4957(12) 0.061(4) Uiso 1 1 d . . . . .
O8W O 0.0534(12) 0.6444(5) 0.9278(11) 0.051(4) Uiso 1 1 d . . . . .
O9W O 0.8628(11) 0.6165(5) 0.9765(10) 0.043(4) Uiso 1 1 d . . . . .
O10W O 0.6741(11) 0.5655(5) 1.0062(10) 0.038(3) Uiso 1 1 d . . . . .
O11W O 0.5829(13) 0.4979(6) 0.8455(11) 0.056(4) Uiso 1 1 d . . . . .
O12W O 0.3615(13) 0.5812(6) -0.0574(11) 0.056(4) Uiso 1 1 d . . . . .
O13W O 0.0940(14) 0.5151(6) -0.1069(12) 0.068(5) Uiso 1 1 d . . . . .
O14W O 0.3547(13) 0.4920(6) 0.8538(12) 0.063(4) Uiso 1 1 d . . . . .
O15W O 0.5963(19) 0.6137(8) 1.2745(17) 0.111(7) Uiso 1 1 d . . . . .
O16W O 0.276(2) 0.4411(10) 0.3386(19) 0.133(9) Uiso 1 1 d . . . . .
O17W O 0.137(2) 0.4687(9) 0.1291(18) 0.121(8) Uiso 1 1 d . . . . .

loop_
_atom_site_aniso_label
_atom_site_aniso_U_11
_atom_site_aniso_U_22
_atom_site_aniso_U_33
_atom_site_aniso_U_23
_atom_site_aniso_U_13
_atom_site_aniso_U_12
Ta1 0.0146(3) 0.0096(3) 0.0126(3) 0.0008(3) 0.0053(3) 0.0006(3)
Ta2 0.0127(3) 0.0131(4) 0.0124(3) 0.0018(3) 0.0057(3) 0.0005(3)
Ta3 0.0136(3) 0.0127(4) 0.0104(3) 0.0001(3) 0.0028(3) 0.0027(3)
Ta4 0.0136(3) 0.0125(4) 0.0134(3) 0.0006(3) 0.0071(3) -0.0003(3)
Ta5 0.0151(3) 0.0105(4) 0.0136(3) 0.0001(3) 0.0065(3) -0.0006(3)
Ta6 0.0132(3) 0.0145(4) 0.0124(3) 0.0002(3) 0.0041(3) 0.0036(3)
Ho1 0.0150(4) 0.0186(4) 0.0133(4) 0.0008(3) 0.0037(3) 0.0009(3)
Se1 0.0197(9) 0.0161(9) 0.0157(8) -0.0002(7) 0.0073(7) 0.0080(7)
Se2 0.0193(9) 0.0154(9) 0.0188(8) -0.0026(7) 0.0101(7) 0.0027(7)
Se3 0.0160(8) 0.0174(9) 0.0135(8) -0.0013(7) 0.0052(6) 0.0024(7)
Se4 0.0201(9) 0.0195(10) 0.0158(8) -0.0002(7) 0.0056(7) 0.0008(7)
Cs1 0.0453(9) 0.0598(11) 0.0702(10) -0.0172(8) 0.0267(8) -0.0064(7)
K1 0.058(3) 0.054(3) 0.046(3) 0.006(3) 0.026(3) 0.025(3)

loop_
_atom_type_symbol
_atom_type_description
_atom_type_scat_dispersion_real
_atom_type_scat_dispersion_imag
_atom_type_scat_source
Cs Cs -0.3680 2.1192 'International Tables Vol C Tables 4.2.6.8 and 6.1.1.4'
Ho Ho -0.2175 4.6783 'International Tables Vol C Tables 4.2.6.8 and 6.1.1.4'
K K 0.2009 0.2494 'International Tables Vol C Tables 4.2.6.8 and 6.1.1.4'
O O 0.0106 0.0060 'International Tables Vol C Tables 4.2.6.8 and 6.1.1.4'
Se Se -0.0929 2.2259 'International Tables Vol C Tables 4.2.6.8 and 6.1.1.4'
Ta Ta -0.7052 6.5227 'International Tables Vol C Tables 4.2.6.8 and 6.1.1.4'

loop_
_geom_angle_atom_site_label_1
_geom_angle_atom_site_label_2
_geom_angle_atom_site_label_3
_geom_angle
_geom_angle_site_symmetry_1
_geom_angle_site_symmetry_3
_geom_angle_publ_flag
O16 Ta1 Ta3 111.8(3) . . ?
O16 Ta1 O24 122.2(4) . . ?
O16 Ta1 O25 90.4(4) . . ?
O16 Ta1 O30 78.0(4) . . ?
O16 Ta1 O33 148.8(4) . . ?
O18 Ta1 Ta3 153.5(3) . . ?
O18 Ta1 O16 44.6(4) . . ?
O18 Ta1 O24 77.6(4) . . ?
O18 Ta1 O25 87.2(4) . . ?
O18 Ta1 O30 122.5(4) . . ?
O18 Ta1 O33 161.0(4) . . ?
O22 Ta1 Ta3 96.0(3) . . ?
O22 Ta1 O16 98.9(4) . . ?
O22 Ta1 O18 99.4(4) . . ?
O22 Ta1 O24 88.8(4) . . ?
O22 Ta1 O25 170.7(4) . . ?
O22 Ta1 O30 91.6(4) . . ?
O22 Ta1 O33 91.5(4) . . ?
O24 Ta1 Ta3 124.3(3) . . ?
O24 Ta1 O30 159.5(4) . . ?
O25 Ta1 Ta3 80.4(3) . . ?
O25 Ta1 O24 86.2(4) . . ?
O25 Ta1 O30 90.4(4) . . ?
O30 Ta1 Ta3 35.3(3) . . ?
O33 Ta1 Ta3 37.5(3) . . ?
O33 Ta1 O24 87.1(4) . . ?
O33 Ta1 O25 80.5(4) . . ?
O33 Ta1 O30 72.4(4) . . ?
Ta3 Ta2 Cs1 156.63(3) . 1_655 ?
O5 Ta2 Ta3 111.8(3) . . ?
O5 Ta2 Cs1 84.8(3) . 1_655 ?
O5 Ta2 O6 44.2(4) . . ?
O5 Ta2 O9 121.4(4) . . ?
O5 Ta2 O27 88.5(4) . . ?
O5 Ta2 O32 77.5(4) . . ?
O5 Ta2 O33 147.6(4) . . ?
O6 Ta2 Ta3 153.3(3) . . ?
O6 Ta2 Cs1 40.6(3) . 1_655 ?
O6 Ta2 O9 77.3(4) . . ?
O6 Ta2 O27 86.7(4) . . ?
O6 Ta2 O32 121.6(4) . . ?
O6 Ta2 O33 159.1(4) . . ?
O9 Ta2 Ta3 123.8(3) . . ?
O9 Ta2 Cs1 36.7(3) . 1_655 ?
O9 Ta2 O27 84.2(4) . . ?
O9 Ta2 O32 159.2(4) . . ?
O9 Ta2 O33 86.8(4) . . ?
O26 Ta2 Ta3 92.7(3) . . ?
O26 Ta2 Cs1 99.7(3) . 1_655 ?
O26 Ta2 O5 102.9(5) . . ?
O26 Ta2 O6 103.3(4) . . ?
O26 Ta2 O9 92.1(4) . . ?
O26 Ta2 O27 168.3(4) . . ?
O26 Ta2 O32 91.6(4) . . ?
O26 Ta2 O33 90.6(4) . . ?
O27 Ta2 Ta3 80.3(3) . . ?
O27 Ta2 Cs1 83.9(3) . 1_655 ?
O32 Ta2 Ta3 35.5(3) . . ?
O32 Ta2 Cs1 160.7(3) . 1_655 ?
O32 Ta2 O27 88.2(4) . . ?
O32 Ta2 O33 72.7(4) . . ?
O33 Ta2 Ta3 37.2(3) . . ?
O33 Ta2 Cs1 122.3(3) . 1_655 ?
O33 Ta2 O27 78.2(4) . . ?
Ta1 Ta3 Ta2 72.57(2) . . ?
Ta1 Ta3 K1 125.59(7) . . ?
Ta2 Ta3 K1 99.20(8) . . ?
O8 Ta3 Ta1 159.8(3) . . ?
O8 Ta3 Ta2 120.2(3) . . ?
O8 Ta3 K1 41.4(3) . . ?
O8 Ta3 O20 86.6(4) . . ?
O8 Ta3 O30 128.5(4) . . ?
O8 Ta3 O32 84.6(4) . . ?
O8 Ta3 O33 156.3(4) . . ?
O12 Ta3 Ta1 119.1(3) . . ?
O12 Ta3 Ta2 163.6(3) . . ?
O12 Ta3 K1 64.8(3) . . ?
O12 Ta3 O8 45.3(4) . . ?
O12 Ta3 O20 89.8(4) . . ?
O12 Ta3 O30 83.7(4) . . ?
O12 Ta3 O32 129.8(4) . . ?
O12 Ta3 O33 155.4(4) . . ?
O19 Ta3 Ta1 99.6(3) . . ?
O19 Ta3 Ta2 93.1(3) . . ?
O19 Ta3 K1 134.8(3) . . ?
O19 Ta3 O8 95.4(4) . . ?
O19 Ta3 O12 95.9(4) . . ?
O19 Ta3 O20 173.6(4) . . ?
O19 Ta3 O30 96.3(4) . . ?
O19 Ta3 O32 90.3(4) . . ?
O19 Ta3 O33 92.5(4) . . ?
O20 Ta3 Ta1 80.0(3) . . ?
O20 Ta3 Ta2 80.6(3) . . ?
O20 Ta3 K1 45.9(3) . . ?
O20 Ta3 O33 83.3(4) . . ?
O30 Ta3 Ta1 36.4(3) . . ?
O30 Ta3 Ta2 108.9(3) . . ?
O30 Ta3 K1 119.7(3) . . ?
O30 Ta3 O20 87.2(4) . . ?
O30 Ta3 O32 145.1(4) . . ?
O30 Ta3 O33 72.4(4) . . ?
O32 Ta3 Ta1 108.7(3) . . ?
O32 Ta3 Ta2 36.3(3) . . ?
O32 Ta3 K1 75.8(3) . . ?
O32 Ta3 O20 83.8(4) . . ?
O32 Ta3 O33 73.1(4) . . ?
O33 Ta3 Ta1 36.4(3) . . ?
O33 Ta3 Ta2 36.8(3) . . ?
O33 Ta3 K1 122.4(3) . . ?
Ta6 Ta4 Cs1 94.12(3) . . ?
O10 Ta4 Ta6 155.9(3) . . ?
O10 Ta4 Cs1 63.3(3) . . ?
O10 Ta4 O13 88.9(4) . . ?
O10 Ta4 O14 43.9(4) . . ?
O10 Ta4 O15 79.5(4) . . ?
O10 Ta4 O29 122.4(4) . . ?
O10 Ta4 O31 163.3(4) . . ?
O13 Ta4 Ta6 80.7(3) . . ?
O13 Ta4 Cs1 47.8(3) . . ?
O14 Ta4 Ta6 114.0(3) . . ?
O14 Ta4 Cs1 43.6(3) . . ?
O14 Ta4 O13 90.4(5) . . ?
O14 Ta4 O15 123.3(4) . . ?
O14 Ta4 O29 78.6(4) . . ?
O14 Ta4 O31 150.8(4) . . ?
O15 Ta4 Ta6 120.9(3) . . ?
O15 Ta4 Cs1 117.2(3) . . ?
O15 Ta4 O13 85.7(4) . . ?
O15 Ta4 O29 157.2(4) . . ?
O22 Ta4 Ta6 98.1(3) . . ?
O22 Ta4 Cs1 137.4(3) . . ?
O22 Ta4 O10 94.1(4) . . ?
O22 Ta4 O13 174.8(4) . . ?
O22 Ta4 O14 94.7(5) . . ?
O22 Ta4 O15 90.6(4) . . ?
O22 Ta4 O29 93.8(4) . . ?
O22 Ta4 O31 92.0(4) . . ?
O29 Ta4 Ta6 36.3(3) . . ?
O29 Ta4 Cs1 73.0(3) . . ?
O29 Ta4 O13 88.2(4) . . ?
O31 Ta4 Ta6 36.8(3) . . ?
O31 Ta4 Cs1 120.3(3) . . ?
O31 Ta4 O13 84.0(4) . . ?
O31 Ta4 O15 84.9(4) . . ?
O31 Ta4 O29 72.7(4) . . ?
O2 Ta5 Ta6 135.6(3) . . ?
O2 Ta5 O17 98.3(4) . . ?
O2 Ta5 O23 118.0(5) . . ?
O2 Ta5 O26 79.6(5) . . ?
O2 Ta5 O31 164.9(4) . . ?
O11 Ta5 Ta6 127.9(3) . . ?
O11 Ta5 O2 43.7(5) . . ?
O11 Ta5 O17 96.6(5) . . ?
O11 Ta5 O23 74.6(5) . . ?
O11 Ta5 O26 123.1(5) . . ?
O11 Ta5 O31 151.0(4) . . ?
O17 Ta5 Ta6 124.9(3) . . ?
O17 Ta5 O23 80.7(4) . . ?
O17 Ta5 O31 84.8(4) . . ?
O23 Ta5 Ta6 82.1(3) . . ?
O26 Ta5 Ta6 92.6(3) . . ?
O26 Ta5 O17 86.0(4) . . ?
O26 Ta5 O23 159.2(4) . . ?
O26 Ta5 O31 85.9(4) . . ?
O28 Ta5 Ta6 35.8(3) . . ?
O28 Ta5 O2 100.9(5) . . ?
O28 Ta5 O11 99.1(5) . . ?
O28 Ta5 O17 160.6(4) . . ?
O28 Ta5 O23 92.6(4) . . ?
O28 Ta5 O26 94.7(4) . . ?
O28 Ta5 O31 76.0(4) . . ?
O31 Ta5 Ta6 40.3(3) . . ?
O31 Ta5 O23 77.1(4) . . ?
Ta5 Ta6 Ta4 75.06(2) . . ?
O3 Ta6 Ta4 118.6(3) . . ?
O3 Ta6 Ta5 160.7(3) . . ?
O3 Ta6 O21 87.3(4) . . ?
O3 Ta6 O28 129.5(4) . . ?
O3 Ta6 O29 83.2(4) . . ?
O3 Ta6 O31 154.4(4) . . ?
O7 Ta6 Ta4 159.8(3) . . ?
O7 Ta6 Ta5 117.6(3) . . ?
O7 Ta6 O3 45.5(4) . . ?
O7 Ta6 O21 86.5(4) . . ?
O7 Ta6 O28 84.4(4) . . ?
O7 Ta6 O29 128.3(4) . . ?
O7 Ta6 O31 157.7(4) . . ?
O19 Ta6 Ta4 97.3(3) . . ?
O19 Ta6 Ta5 97.6(3) . . ?
O19 Ta6 O3 94.1(4) . . ?
O19 Ta6 O7 96.3(4) . . ?
O19 Ta6 O21 177.0(4) . . ?
O19 Ta6 O28 96.7(4) . . ?
O19 Ta6 O29 92.7(4) . . ?
O19 Ta6 O31 92.0(4) . . ?
O21 Ta6 Ta4 79.7(3) . . ?
O21 Ta6 Ta5 81.7(3) . . ?
O28 Ta6 Ta4 108.6(3) . . ?
O28 Ta6 Ta5 33.7(3) . . ?
O28 Ta6 O21 84.3(4) . . ?
O28 Ta6 O29 144.8(4) . . ?
O28 Ta6 O31 74.1(4) . . ?
O29 Ta6 Ta4 36.3(3) . . ?
O29 Ta6 Ta5 111.4(3) . . ?
O29 Ta6 O21 84.8(4) . . ?
O29 Ta6 O31 71.7(4) . . ?
O31 Ta6 Ta4 35.8(3) . . ?
O31 Ta6 Ta5 40.4(3) . . ?
O31 Ta6 O21 85.5(4) . . ?
O1 Ho1 Cs1 47.3(3) . 1_655 ?
O1 Ho1 O1W 117.6(4) . . ?
O1 Ho1 O2W 143.9(4) . . ?
O1 Ho1 O3W 141.6(4) . . ?
O1 Ho1 O9W 74.8(4) . . ?
O4 Ho1 Cs1 95.6(3) . 1_655 ?
O4 Ho1 O1 77.5(4) . . ?
O4 Ho1 O1W 72.1(4) . . ?
O4 Ho1 O2W 74.8(4) . . ?
O4 Ho1 O3W 139.9(4) . . ?
O4 Ho1 O4W 82.9(4) . . ?
O4 Ho1 O9W 145.9(4) . . ?
O4 Ho1 O10W 115.4(4) . . ?
O1W Ho1 Cs1 163.5(3) . 1_655 ?
O1W Ho1 O2W 74.8(4) . . ?
O1W Ho1 O9W 139.3(4) . . ?
O2W Ho1 Cs1 113.3(3) . 1_655 ?
O3W Ho1 Cs1 117.4(3) . 1_655 ?
O3W Ho1 O1W 78.4(4) . . ?
O3W Ho1 O2W 71.6(4) . . ?
O3W Ho1 O9W 72.0(4) . . ?
O4W Ho1 Cs1 40.8(3) . 1_655 ?
O4W Ho1 O1 81.5(4) . . ?
O4W Ho1 O1W 143.0(4) . . ?
O4W Ho1 O2W 72.6(4) . . ?
O4W Ho1 O3W 106.8(4) . . ?
O4W Ho1 O9W 73.8(4) . . ?
O9W Ho1 Cs1 50.7(3) . 1_655 ?
O9W Ho1 O2W 119.4(4) . . ?
O10W Ho1 Cs1 103.9(3) . 1_655 ?
O10W Ho1 O1 73.1(4) . . ?
O10W Ho1 O1W 73.1(4) . . ?
O10W Ho1 O2W 140.5(4) . . ?
O10W Ho1 O3W 79.9(4) . . ?
O10W Ho1 O4W 143.7(4) . . ?
O10W Ho1 O9W 74.7(4) . . ?
O20 Se1 O25 100.2(5) . . ?
O20 Se1 O27 103.3(5) . . ?
O27 Se1 O25 104.8(5) . . ?
O13 Se2 Cs1 48.5(4) . . ?
O21 Se2 Cs1 89.0(4) . . ?
O21 Se2 O13 100.7(5) . . ?
O23 Se2 Cs1 151.4(4) . . ?
O23 Se2 O13 103.2(5) . . ?
O23 Se2 O21 101.9(5) . . ?
O4 Se3 O15 99.2(5) . . ?
O4 Se3 O17 99.7(5) . . ?
O15 Se3 O17 99.7(5) . . ?
O1 Se4 Cs1 57.0(4) . 1_655 ?
O1 Se4 O9 100.2(5) . . ?
O1 Se4 O24 100.6(5) . . ?
O9 Se4 Cs1 45.4(4) . 1_655 ?
O9 Se4 O24 97.2(5) . . ?
O24 Se4 Cs1 115.8(4) . 1_655 ?
O1 Cs1 O2W 109.6(3) 1_455 4_475 ?
O1 Cs1 O9W 47.9(3) 1_455 1_455 ?
O6 Cs1 O1 90.6(3) 1_455 1_455 ?
O6 Cs1 O2W 47.5(3) 1_455 4_475 ?
O6 Cs1 O9W 138.4(3) 1_455 1_455 ?
O7 Cs1 O1 113.5(3) 4_576 1_455 ?
O7 Cs1 O6 108.2(3) 4_576 1_455 ?
O7 Cs1 O9 125.4(3) 4_576 1_455 ?
O7 Cs1 O13 61.0(3) 4_576 . ?
O7 Cs1 O14 110.6(3) 4_576 . ?
O7 Cs1 O2W 60.7(3) 4_576 4_475 ?
O7 Cs1 O4W 59.6(3) 4_576 1_455 ?
O7 Cs1 O7W 131.4(3) 4_576 . ?
O7 Cs1 O8W 71.5(3) 4_576 . ?
O7 Cs1 O9W 90.5(3) 4_576 1_455 ?
O7 Cs1 O16W 170.0(5) 4_576 3_566 ?
O9 Cs1 O1 45.3(3) 1_455 1_455 ?
O9 Cs1 O6 45.8(3) 1_455 1_455 ?
O9 Cs1 O13 153.7(3) 1_455 . ?
O9 Cs1 O14 122.8(3) 1_455 . ?
O9 Cs1 O2W 79.6(3) 1_455 4_475 ?
O9 Cs1 O4W 83.3(3) 1_455 1_455 ?
O9 Cs1 O7W 76.8(3) 1_455 . ?
O9 Cs1 O8W 139.9(3) 1_455 . ?
O9 Cs1 O9W 93.1(3) 1_455 1_455 ?
O13 Cs1 O1 160.8(3) . 1_455 ?
O13 Cs1 O6 108.6(3) . 1_455 ?
O13 Cs1 O2W 84.3(3) . 4_475 ?
O13 Cs1 O9W 112.9(3) . 1_455 ?
O14 Cs1 O1 122.2(3) . 1_455 ?
O14 Cs1 O6 109.0(3) . 1_455 ?
O14 Cs1 O13 52.5(3) . . ?
O14 Cs1 O2W 124.0(3) . 4_475 ?
O14 Cs1 O4W 141.1(3) . 1_455 ?
O14 Cs1 O7W 56.4(3) . . ?
O14 Cs1 O9W 97.7(3) . 1_455 ?
O2W Cs1 O9W 134.7(3) 4_475 1_455 ?
O4W Cs1 O1 54.0(3) 1_455 1_455 ?
O4W Cs1 O6 109.6(3) 1_455 1_455 ?
O4W Cs1 O13 116.3(3) 1_455 . ?
O4W Cs1 O2W 86.0(3) 1_455 4_475 ?
O4W Cs1 O7W 159.9(3) 1_455 . ?
O4W Cs1 O9W 48.7(3) 1_455 1_455 ?
O7W Cs1 O1 111.2(3) . 1_455 ?
O7W Cs1 O6 53.2(3) . 1_455 ?
O7W Cs1 O13 81.8(3) . . ?
O7W Cs1 O2W 87.3(3) . 4_475 ?
O7W Cs1 O9W 134.8(4) . 1_455 ?
O8W Cs1 O1 95.5(3) . 1_455 ?
O8W Cs1 O6 173.4(3) . 1_455 ?
O8W Cs1 O13 65.3(3) . . ?
O8W Cs1 O14 65.5(3) . . ?
O8W Cs1 O2W 131.6(3) . 4_475 ?
O8W Cs1 O4W 76.1(3) . 1_455 ?
O8W Cs1 O7W 121.8(4) . . ?
O8W Cs1 O9W 47.8(3) . 1_455 ?
O16W Cs1 O1 59.8(5) 3_566 1_455 ?
O16W Cs1 O6 80.1(5) 3_566 1_455 ?
O16W Cs1 O9 56.4(5) 3_566 1_455 ?
O16W Cs1 O13 122.5(5) 3_566 . ?
O16W Cs1 O14 70.7(5) 3_566 . ?
O16W Cs1 O2W 127.4(5) 3_566 4_475 ?
O16W Cs1 O4W 112.8(5) 3_566 1_455 ?
O16W Cs1 O7W 57.9(5) 3_566 . ?
O16W Cs1 O8W 100.9(5) 3_566 . ?
O16W Cs1 O9W 79.6(5) 3_566 1_455 ?
O8 K1 Ta3 27.2(2) . . ?
O8 K1 O11 76.5(3) . 4_575 ?
O8 K1 O20 57.2(3) . . ?
O8 K1 O8W 70.6(4) . 1_554 ?
O8 K1 O11W 128.4(4) . 3_666 ?
O8 K1 O12W 149.1(4) . . ?
O8 K1 O17W 87.2(5) . . ?
O11 K1 Ta3 80.7(2) 4_575 . ?
O11 K1 O17W 158.3(5) 4_575 . ?
O20 K1 Ta3 30.5(2) . . ?
O20 K1 O11 94.0(3) . 4_575 ?
O20 K1 O17W 64.9(5) . . ?
O8W K1 Ta3 96.9(3) 1_554 . ?
O8W K1 O11 66.1(4) 1_554 4_575 ?
O8W K1 O20 127.4(4) 1_554 . ?
O8W K1 O17W 121.9(5) 1_554 . ?
O11W K1 Ta3 101.6(3) 3_666 . ?
O11W K1 O11 111.9(4) 3_666 4_575 ?
O11W K1 O20 71.2(4) 3_666 . ?
O11W K1 O8W 160.8(4) 3_666 1_554 ?
O11W K1 O12W 73.7(4) 3_666 . ?
O11W K1 O17W 67.6(5) 3_666 . ?
O12W K1 Ta3 150.6(3) . . ?
O12W K1 O11 74.7(4) . 4_575 ?
O12W K1 O20 135.5(4) . . ?
O12W K1 O8W 87.7(4) . 1_554 ?
O12W K1 O17W 123.5(5) . . ?
O13W K1 Ta3 133.1(4) . . ?
O13W K1 O8 117.7(4) . . ?
O13W K1 O11 133.6(4) . 4_575 ?
O13W K1 O20 131.7(4) . . ?
O13W K1 O8W 77.3(4) . 1_554 ?
O13W K1 O11W 93.4(5) . 3_666 ?
O13W K1 O12W 76.4(4) . . ?
O13W K1 O17W 66.9(5) . . ?
O17W K1 Ta3 78.3(4) . . ?
Ho1 O1 Cs1 103.0(3) . 1_655 ?
Se4 O1 Ho1 127.7(6) . . ?
Se4 O1 Cs1 99.5(4) . 1_655 ?
O11 O2 Ta5 67.6(7) . . ?
O7 O3 Ta6 66.2(6) . . ?
Se3 O4 Ho1 176.2(7) . . ?
O6 O5 Ta2 68.7(6) . . ?
Ta2 O6 Cs1 116.4(4) . 1_655 ?
O5 O6 Ta2 67.1(6) . . ?
O5 O6 Cs1 174.7(7) . 1_655 ?
Ta6 O7 Cs1 148.0(5) . 4_575 ?
O3 O7 Ta6 68.3(6) . . ?
O3 O7 Cs1 130.1(7) . 4_575 ?
Ta3 O8 K1 111.4(4) . . ?
O12 O8 Ta3 67.0(6) . . ?
O12 O8 K1 109.2(7) . . ?
Ta2 O9 Cs1 120.5(4) . 1_655 ?
Se4 O9 Ta2 123.7(6) . . ?
Se4 O9 Cs1 112.1(5) . 1_655 ?
O14 O10 Ta4 68.4(6) . . ?
Ta5 O11 K1 148.3(5) . 4_576 ?
O2 O11 Ta5 68.7(7) . . ?
O2 O11 K1 125.5(8) . 4_576 ?
O8 O12 Ta3 67.7(6) . . ?
Ta4 O13 Cs1 104.6(4) . . ?
Se2 O13 Ta4 129.6(6) . . ?
Se2 O13 Cs1 108.9(5) . . ?
Ta4 O14 Cs1 111.1(5) . . ?
O10 O14 Ta4 67.7(6) . . ?
O10 O14 Cs1 105.5(7) . . ?
Se3 O15 Ta4 136.4(6) . . ?
O18 O16 Ta1 67.2(6) . . ?
Se3 O17 Ta5 131.8(5) . . ?
O16 O18 Ta1 68.2(6) . . ?
Ta3 O19 Ta6 162.8(6) . . ?
Ta3 O20 K1 103.6(4) . . ?
Se1 O20 Ta3 126.9(5) . . ?
Se1 O20 K1 122.1(5) . . ?
Se2 O21 Ta6 126.2(6) . . ?
Ta1 O22 Ta4 163.6(6) . . ?
Se2 O23 Ta5 130.6(6) . . ?
Se4 O24 Ta1 122.1(6) . . ?
Se1 O25 Ta1 130.7(6) . . ?
Ta2 O26 Ta5 169.3(6) . . ?
Se1 O27 Ta2 129.7(6) . . ?
Ta5 O28 Ta6 110.5(5) . . ?
Ta4 O29 Ta6 107.4(5) . . ?
Ta3 O30 Ta1 108.3(5) . . ?
Ta4 O31 Ta5 147.4(5) . . ?
Ta4 O31 Ta6 107.4(4) . . ?
Ta6 O31 Ta5 99.3(4) . . ?
Ta3 O32 Ta2 108.1(4) . . ?
Ta1 O33 Ta2 144.8(5) . . ?
Ta1 O33 Ta3 106.1(4) . . ?
Ta2 O33 Ta3 105.9(4) . . ?
Ho1 O2W Cs1 159.5(5) . 4_676 ?
Ho1 O4W Cs1 111.1(4) . 1_655 ?
K1 O8W Cs1 148.5(5) 1_556 . ?
Ho1 O9W Cs1 98.3(4) . 1_655 ?

loop_
_geom_bond_atom_site_label_1
_geom_bond_atom_site_label_2
_geom_bond_distance
_geom_bond_site_symmetry_2
_geom_bond_publ_flag
Ta1 Ta3 3.3292(9) . ?
Ta1 O16 1.993(11) . ?
Ta1 O18 1.979(11) . ?
Ta1 O22 1.906(10) . ?
Ta1 O24 2.072(11) . ?
Ta1 O25 2.061(10) . ?
Ta1 O30 2.080(10) . ?
Ta1 O33 2.058(10) . ?
Ta2 Ta3 3.3485(9) . ?
Ta2 Cs1 4.5715(17) 1_655 ?
Ta2 O5 1.969(11) . ?
Ta2 O6 1.991(10) . ?
Ta2 O9 2.056(10) . ?
Ta2 O26 1.835(10) . ?
Ta2 O27 2.160(11) . ?
Ta2 O32 2.087(10) . ?
Ta2 O33 2.088(10) . ?
Ta3 K1 4.025(5) . ?
Ta3 O8 1.976(10) . ?
Ta3 O12 1.966(11) . ?
Ta3 O19 1.890(10) . ?
Ta3 O20 2.100(10) . ?
Ta3 O30 2.027(10) . ?
Ta3 O32 2.048(10) . ?
Ta3 O33 2.107(9) . ?
Ta4 Ta6 3.3349(9) . ?
Ta4 Cs1 4.3346(16) . ?
Ta4 O10 1.978(11) . ?
Ta4 O13 2.077(11) . ?
Ta4 O14 1.988(11) . ?
Ta4 O15 2.059(10) . ?
Ta4 O22 1.909(10) . ?
Ta4 O29 2.068(10) . ?
Ta4 O31 2.046(10) . ?
Ta5 Ta6 3.1952(9) . ?
Ta5 O2 1.961(12) . ?
Ta5 O11 1.946(13) . ?
Ta5 O17 2.039(10) . ?
Ta5 O23 2.177(11) . ?
Ta5 O26 2.014(10) . ?
Ta5 O28 1.895(10) . ?
Ta5 O31 2.100(10) . ?
Ta6 O3 1.981(11) . ?
Ta6 O7 1.950(11) . ?
Ta6 O19 1.902(10) . ?
Ta6 O21 2.127(11) . ?
Ta6 O28 1.994(10) . ?
Ta6 O29 2.071(11) . ?
Ta6 O31 2.093(10) . ?
Ho1 Cs1 4.6538(17) 1_655 ?
Ho1 O1 2.366(10) . ?
Ho1 O4 2.254(11) . ?
Ho1 O1W 2.397(12) . ?
Ho1 O2W 2.449(13) . ?
Ho1 O3W 2.381(12) . ?
Ho1 O4W 2.354(12) . ?
Ho1 O9W 2.419(13) . ?
Ho1 O10W 2.328(13) . ?
Se1 O20 1.695(10) . ?
Se1 O25 1.731(10) . ?
Se1 O27 1.699(11) . ?
Se2 Cs1 4.193(2) . ?
Se2 O13 1.707(11) . ?
Se2 O21 1.699(11) . ?
Se2 O23 1.698(11) . ?
Se3 O4 1.651(11) . ?
Se3 O15 1.711(11) . ?
Se3 O17 1.712(10) . ?
Se4 Cs1 4.128(2) 1_655 ?
Se4 O1 1.670(11) . ?
Se4 O9 1.707(10) . ?
Se4 O24 1.713(11) . ?
Cs1 O1 3.510(11) 1_455 ?
Cs1 O6 3.322(10) 1_455 ?
Cs1 O7 3.043(11) 4_576 ?
Cs1 O9 3.171(10) 1_455 ?
Cs1 O13 3.318(11) . ?
Cs1 O14 3.201(11) . ?
Cs1 O2W 3.563(13) 4_475 ?
Cs1 O4W 3.257(12) 1_455 ?
Cs1 O7W 3.279(15) . ?
Cs1 O8W 3.194(14) . ?
Cs1 O9W 3.641(13) 1_455 ?
Cs1 O16W 3.09(3) 3_566 ?
K1 O8 2.860(11) . ?
K1 O11 3.068(14) 4_575 ?
K1 O20 2.975(11) . ?
K1 O8W 2.975(15) 1_554 ?
K1 O11W 2.910(16) 3_666 ?
K1 O12W 2.936(15) . ?
K1 O13W 2.832(17) . ?
K1 O17W 3.26(2) . ?
O2 O11 1.453(15) . ?
O3 O7 1.519(15) . ?
O5 O6 1.492(14) . ?
O8 O12 1.517(14) . ?
O10 O14 1.482(15) . ?
O16 O18 1.508(14) . ?
